data_7244699
loop_
_publ_author_name
'Chahine, Ali'
'Chaffee, Alan L.'
'Knowles, Gregory P.'
'Turner, David Roger'
'Batten, Stuart R.'

_publ_section_title
;
 Highly Connected Framework Materials from Flexible Tetra-Isophthalate
 Ligands
;
_journal_name_full CrystEngComm
_journal_paper_doi 10.1039/D2CE00269H
_journal_year 2022
_chemical_formula_moiety '2(Cl), C38 H34 N2 O16, 4(H2 O)'
_chemical_formula_sum 'C38 H42 Cl2 N2 O20'
_chemical_formula_weight 917.63
_space_group_crystal_system triclinic
_space_group_IT_number 2
_space_group_name_Hall '-P 1'
_space_group_name_H-M_alt 'P -1'
_atom_sites_solution_hydrogens mixed
_audit_creation_date 2020-11-01
_audit_creation_method
;
Olex2 1.3
(compiled 2020.07.31 svn.rc2a77460 for OlexSys, GUI svn.r6145)
;
_audit_update_record
;
2022-02-10 deposited with the CCDC.	2022-03-30 downloaded from the CCDC.
;
_cell_angle_alpha 109.77(3)
_cell_angle_beta 100.53(3)
_cell_angle_gamma 96.70(3)
_cell_formula_units_Z 1
_cell_length_a 6.8800(14)
_cell_length_b 11.900(2)
_cell_length_c 15.690(3)
_cell_measurement_reflns_used 4607
_cell_measurement_temperature 100(2)
_cell_measurement_theta_max 26.371
_cell_measurement_theta_min 1.853
_cell_volume 1166.2(5)
_computing_cell_refinement 'XDS (Kabsch, 1993)'
_computing_data_collection 'AS QEGUI'
_computing_data_reduction 'XDS (Kabsch, 1993)'
_computing_molecular_graphics 'Olex2 1.3 (Dolomanov et al., 2009)'
_computing_publication_material 'Olex2 1.3 (Dolomanov et al., 2009)'
_computing_structure_refinement 'SHELXL 2018/3 (Sheldrick, 2015)'
_computing_structure_solution 'SHELXT 2014/5 (Sheldrick, 2014)'
_diffrn_ambient_temperature 100(2)
_diffrn_measured_fraction_theta_full 0.989
_diffrn_measured_fraction_theta_max 0.988
_diffrn_measurement_device_type 'Dectris Eiger 16M'
_diffrn_measurement_method 'Omega Scan'
_diffrn_radiation_monochromator 'Silicon Double Crystal'
_diffrn_radiation_type Synchrotron
_diffrn_radiation_wavelength 0.71073
_diffrn_reflns_av_R_equivalents 0.0516
_diffrn_reflns_av_unetI/netI 0.0258
_diffrn_reflns_Laue_measured_fraction_full 0.989
_diffrn_reflns_Laue_measured_fraction_max 0.988
_diffrn_reflns_limit_h_max 8
_diffrn_reflns_limit_h_min -8
_diffrn_reflns_limit_k_max 14
_diffrn_reflns_limit_k_min -14
_diffrn_reflns_limit_l_max 19
_diffrn_reflns_limit_l_min -19
_diffrn_reflns_number 46771
_diffrn_reflns_point_group_measured_fraction_full 0.989
_diffrn_reflns_point_group_measured_fraction_max 0.988
_diffrn_reflns_theta_full 25.242
_diffrn_reflns_theta_max 26.371
_diffrn_reflns_theta_min 1.853
_diffrn_source 'MX2 Beamline Australian Synchrotron'
_diffrn_standards_number 0
_exptl_absorpt_coefficient_mu 0.215
_exptl_absorpt_correction_type multi-scan
_exptl_absorpt_process_details 'XDS (Kabsch, 1993)'
_exptl_crystal_colour colourless
_exptl_crystal_density_diffrn 1.307
_exptl_crystal_description block
_exptl_crystal_F_000 478
_exptl_crystal_size_max 0.1
_exptl_crystal_size_mid 0.05
_exptl_crystal_size_min 0.01
_exptl_transmission_factor_max 0.4346
_exptl_transmission_factor_min 0.3694
_refine_diff_density_max 0.651
_refine_diff_density_min -0.441
_refine_diff_density_rms 0.057
_refine_ls_extinction_method none
_refine_ls_goodness_of_fit_ref 1.058
_refine_ls_hydrogen_treatment constr
_refine_ls_matrix_type full
_refine_ls_number_parameters 290
_refine_ls_number_reflns 4712
_refine_ls_number_restraints 1
_refine_ls_restrained_S_all 1.060
_refine_ls_R_factor_all 0.0440
_refine_ls_R_factor_gt 0.0435
_refine_ls_shift/su_max 0.001
_refine_ls_shift/su_mean 0.000
_refine_ls_structure_factor_coef Fsqd
_refine_ls_weighting_details 'w=1/[\s^2^(Fo^2^)+(0.0754P)^2^+0.6189P] where P=(Fo^2^+2Fc^2^)/3'
_refine_ls_weighting_scheme calc
_refine_ls_wR_factor_gt 0.1279
_refine_ls_wR_factor_ref 0.1283
_reflns_Friedel_coverage 0.000
_reflns_number_gt 4607
_reflns_number_total 4712
_reflns_threshold_expression 'I > 2\s(I)'
_cod_data_source_file d2ce00269h2.cif
_cod_data_source_block L1
_cod_depositor_comments
;
The following automatic conversions were performed:

data item '_exptl_absorpt_correction_type' value 'Multi-Scan' was
changed to 'multi-scan' in accordance with the
/home/data/users/saulius/crontab/automatic-downloads/rss-feeds/RSC/lib/dictionaries/cif_core.dic
dictionary named 'cif_core.dic' version 2.4.2 last updated on
2011-04-26.

Automatic conversion script
Id: cif_fix_values 7556 2019-12-06 15:28:31Z antanas 
;
_cod_original_cell_volume 1166.1(5)
_cod_database_code 7244699
_shelx_shelxl_version_number 2018/3
_shelx_space_group_comment
;
The symmetry employed for this shelxl refinement is uniquely defined
by the following loop, which should always be used as a source of
symmetry information in preference to the above space-group names.
They are only intended as comments.
;
_olex2_refinement_description
;
1. Fixed Uiso
 At 1.2 times of:
  All C(H) groups, All C(H,H) groups, All N(H) groups
 At 1.5 times of:
  All O(H) groups, All O(H,H) groups
2. Restrained distances
 Cl1_$2-H9B
 2.25 with sigma of 0.02
3.a Free rotating group:
 O9(H9A,H9B), O10(H10A,H10B)
3.b Ternary CH refined with riding coordinates:
 N1(H1A)
3.c Secondary CH2 refined with riding coordinates:
 C1(H1B,H1C), C2(H2A,H2B), C3(H3A,H3B)
3.d Aromatic/amide H refined with riding coordinates:
 C5(H5A), C7(H7A), C9(H9), C13(H13), C15(H15), C17(H17)
3.e Idealised tetrahedral OH refined as rotating group:
 O1(H1), O3(H3), O5(H5), O7(H7)
;
_smtbx_masks_void_probe_radius 1.2
_smtbx_masks_void_truncation_radius 1.2
_olex2_submission_special_instructions 'No special instructions were received'

loop_
_space_group_symop_operation_xyz
'x, y, z'
'-x, -y, -z'

loop_
_atom_site_label
_atom_site_type_symbol
_atom_site_fract_x
_atom_site_fract_y
_atom_site_fract_z
_atom_site_U_iso_or_equiv
_atom_site_adp_type
_atom_site_occupancy
_atom_site_site_symmetry_order
_atom_site_calc_flag
_atom_site_refinement_flags_posn
_atom_site_refinement_flags_adp
_atom_site_refinement_flags_occupancy
_atom_site_disorder_assembly
_atom_site_disorder_group
Cl1 Cl 1.10562(6) 1.11629(3) 0.63818(3) 0.03325(13) Uani 1 1 d . . . . .
O1 O 1.1278(2) 1.04964(11) 0.87426(9) 0.0360(3) Uani 1 1 d . . . . .
H1 H 1.188327 1.093834 0.927508 0.054 Uiso 1 1 calc R U . . .
O2 O 1.14724(19) 0.90486(11) 0.93523(8) 0.0334(3) Uani 1 1 d . . . . .
O3 O 0.8691(2) 0.48760(10) 0.75422(9) 0.0328(3) Uani 1 1 d . . . . .
H3 H 0.847411 0.414878 0.745532 0.049 Uiso 1 1 calc R U . . .
O4 O 0.66352(18) 0.42454(10) 0.61105(8) 0.0302(3) Uani 1 1 d . . . . .
O5 O 0.61008(19) 0.95954(10) 0.90909(8) 0.0318(3) Uani 1 1 d . . . . .
H5 H 0.687383 0.996046 0.960383 0.048 Uiso 1 1 calc R U . . .
O6 O 0.6277(2) 0.80063(11) 0.95410(8) 0.0343(3) Uani 1 1 d . . . . .
O7 O 0.28677(18) 0.38940(10) 0.70747(8) 0.0288(3) Uani 1 1 d . . . . .
H7 H 0.242798 0.315858 0.685861 0.043 Uiso 1 1 calc R U . . .
O8 O 0.11301(18) 0.37885(10) 0.56805(8) 0.0280(3) Uani 1 1 d . . . . .
N1 N 0.47926(19) 0.89026(11) 0.56545(8) 0.0212(3) Uani 1 1 d . . . . .
H1A H 0.528504 0.956776 0.626277 0.025 Uiso 1 1 calc R U . . .
C1 C 0.4207(2) 0.94474(13) 0.49230(10) 0.0235(3) Uani 1 1 d . . . . .
H1B H 0.291512 0.968951 0.495286 0.028 Uiso 1 1 calc R U . . .
H1C H 0.407000 0.884049 0.430805 0.028 Uiso 1 1 calc R U . . .
C2 C 0.2878(2) 0.81234(13) 0.56748(10) 0.0214(3) Uani 1 1 d . . . . .
H2A H 0.187904 0.863023 0.579943 0.026 Uiso 1 1 calc R U . . .
H2B H 0.234229 0.749001 0.506342 0.026 Uiso 1 1 calc R U . . .
C3 C 0.6504(2) 0.82188(14) 0.54423(10) 0.0240(3) Uani 1 1 d . . . . .
H3A H 0.596838 0.747742 0.489924 0.029 Uiso 1 1 calc R U . . .
H3B H 0.750026 0.871817 0.528982 0.029 Uiso 1 1 calc R U . . .
C4 C 0.3192(2) 0.75351(13) 0.63942(10) 0.0191(3) Uani 1 1 d . . . . .
C5 C 0.2546(2) 0.62821(13) 0.61306(10) 0.0190(3) Uani 1 1 d . . . . .
H5A H 0.187599 0.581472 0.551670 0.023 Uiso 1 1 calc R U . . .
C6 C 0.2903(2) 0.57259(13) 0.67878(10) 0.0198(3) Uani 1 1 d . . . . .
C7 C 0.3921(2) 0.64102(13) 0.77114(10) 0.0205(3) Uani 1 1 d . . . . .
H7A H 0.419419 0.603557 0.814097 0.025 Uiso 1 1 calc R U . . .
C8 C 0.4524(2) 0.76694(13) 0.79791(10) 0.0206(3) Uani 1 1 d . . . . .
C9 C 0.4123(2) 0.82270(13) 0.73300(10) 0.0201(3) Uani 1 1 d . . . . .
H9 H 0.447907 0.906837 0.752193 0.024 Uiso 1 1 calc R U . . .
C10 C 0.2197(2) 0.43764(13) 0.64503(10) 0.0219(3) Uani 1 1 d . . . . .
C11 C 0.5701(2) 0.84401(14) 0.89472(10) 0.0241(3) Uani 1 1 d . . . . .
C12 C 0.7527(2) 0.78948(13) 0.62419(10) 0.0208(3) Uani 1 1 d . . . . .
C13 C 0.7256(2) 0.66800(13) 0.61584(10) 0.0200(3) Uani 1 1 d . . . . .
H13 H 0.650012 0.607925 0.560430 0.024 Uiso 1 1 calc R U . . .
C14 C 0.8111(2) 0.63564(13) 0.68993(10) 0.0200(3) Uani 1 1 d . . . . .
C15 C 0.9264(2) 0.72540(13) 0.77278(10) 0.0207(3) Uani 1 1 d . . . . .
H15 H 0.981471 0.704421 0.822689 0.025 Uiso 1 1 calc R U . . .
C16 C 0.9589(2) 0.84660(13) 0.78050(10) 0.0211(3) Uani 1 1 d . . . . .
C17 C 0.8732(2) 0.87936(13) 0.70613(10) 0.0217(3) Uani 1 1 d . . . . .
H17 H 0.896498 0.960225 0.711287 0.026 Uiso 1 1 calc R U . . .
C18 C 0.7717(2) 0.50475(14) 0.67986(11) 0.0233(3) Uani 1 1 d . . . . .
C19 C 1.0865(2) 0.93832(14) 0.86996(11) 0.0239(3) Uani 1 1 d . . . . .
O9 O 0.5336(2) 1.09085(11) 0.72661(9) 0.0377(3) Uani 1 1 d G . . . .
H9A H 0.625615 1.154564 0.751008 0.057 Uiso 1 1 d G U . . .
H9B H 0.425084 1.117387 0.717797 0.057 Uiso 1 1 d DG U . . .
O10 O 0.8703(2) 0.26952(13) 0.77064(12) 0.0467(4) Uani 1 1 d G . . . .
H10A H 0.944216 0.291490 0.825418 0.070 Uiso 1 1 d G U . . .
H10B H 0.940679 0.232165 0.735274 0.070 Uiso 1 1 d G U . . .

loop_
_atom_site_aniso_label
_atom_site_aniso_U_11
_atom_site_aniso_U_22
_atom_site_aniso_U_33
_atom_site_aniso_U_23
_atom_site_aniso_U_13
_atom_site_aniso_U_12
Cl1 0.0363(2) 0.0206(2) 0.0404(2) 0.01096(17) 0.00778(17) -0.00085(16)
O1 0.0428(7) 0.0207(6) 0.0301(6) 0.0031(5) -0.0051(5) -0.0081(5)
O2 0.0373(7) 0.0289(6) 0.0222(6) 0.0039(5) -0.0051(5) -0.0031(5)
O3 0.0416(7) 0.0192(5) 0.0343(6) 0.0116(5) 0.0003(5) 0.0015(5)
O4 0.0340(6) 0.0168(5) 0.0309(6) 0.0007(4) 0.0056(5) -0.0009(4)
O5 0.0402(7) 0.0203(5) 0.0210(5) 0.0001(4) -0.0048(5) -0.0048(5)
O6 0.0442(7) 0.0288(6) 0.0220(5) 0.0081(5) -0.0032(5) -0.0010(5)
O7 0.0355(6) 0.0176(5) 0.0295(6) 0.0099(4) 0.0010(5) -0.0020(4)
O8 0.0310(6) 0.0187(5) 0.0263(6) 0.0048(4) -0.0002(4) -0.0049(4)
N1 0.0229(6) 0.0185(6) 0.0193(6) 0.0075(5) 0.0005(5) -0.0015(5)
C1 0.0240(7) 0.0218(7) 0.0227(7) 0.0108(6) -0.0009(5) -0.0014(6)
C2 0.0209(7) 0.0179(6) 0.0226(7) 0.0076(5) 0.0015(5) -0.0016(5)
C3 0.0259(8) 0.0249(7) 0.0209(7) 0.0087(6) 0.0045(6) 0.0050(6)
C4 0.0174(7) 0.0175(7) 0.0197(7) 0.0056(5) 0.0027(5) 0.0000(5)
C5 0.0171(6) 0.0172(6) 0.0185(6) 0.0037(5) 0.0020(5) -0.0009(5)
C6 0.0176(7) 0.0169(7) 0.0229(7) 0.0060(5) 0.0045(5) -0.0002(5)
C7 0.0192(7) 0.0212(7) 0.0200(7) 0.0073(5) 0.0038(5) 0.0008(5)
C8 0.0189(7) 0.0204(7) 0.0185(7) 0.0041(6) 0.0029(5) 0.0004(5)
C9 0.0195(7) 0.0155(6) 0.0214(7) 0.0038(5) 0.0038(5) -0.0004(5)
C10 0.0207(7) 0.0191(7) 0.0255(7) 0.0084(6) 0.0066(6) 0.0002(5)
C11 0.0235(7) 0.0238(7) 0.0202(7) 0.0046(6) 0.0028(6) 0.0003(6)
C12 0.0196(7) 0.0214(7) 0.0210(7) 0.0078(6) 0.0044(5) 0.0023(5)
C13 0.0182(7) 0.0197(7) 0.0179(6) 0.0034(5) 0.0027(5) 0.0009(5)
C14 0.0187(7) 0.0172(7) 0.0221(7) 0.0054(5) 0.0048(5) 0.0018(5)
C15 0.0181(7) 0.0218(7) 0.0207(7) 0.0071(6) 0.0033(5) 0.0022(5)
C16 0.0181(7) 0.0192(7) 0.0205(7) 0.0032(6) 0.0019(5) -0.0008(5)
C17 0.0211(7) 0.0176(7) 0.0247(7) 0.0072(6) 0.0049(6) 0.0003(5)
C18 0.0237(7) 0.0201(7) 0.0256(7) 0.0066(6) 0.0084(6) 0.0036(6)
C19 0.0218(7) 0.0213(7) 0.0229(7) 0.0043(6) 0.0022(6) -0.0010(6)
O9 0.0425(7) 0.0257(6) 0.0374(7) 0.0075(5) 0.0038(6) -0.0006(5)
O10 0.0528(9) 0.0299(7) 0.0564(9) 0.0150(6) 0.0144(7) 0.0048(6)

loop_
_atom_type_symbol
_atom_type_description
_atom_type_scat_dispersion_real
_atom_type_scat_dispersion_imag
_atom_type_scat_source
C C 0.0033 0.0016 'International Tables Vol C Tables 4.2.6.8 and 6.1.1.4'
H H 0.0000 0.0000 'International Tables Vol C Tables 4.2.6.8 and 6.1.1.4'
Cl Cl 0.1484 0.1585 'International Tables Vol C Tables 4.2.6.8 and 6.1.1.4'
N N 0.0061 0.0033 'International Tables Vol C Tables 4.2.6.8 and 6.1.1.4'
O O 0.0106 0.0060 'International Tables Vol C Tables 4.2.6.8 and 6.1.1.4'

loop_
_geom_angle_atom_site_label_1
_geom_angle_atom_site_label_2
_geom_angle_atom_site_label_3
_geom_angle
_geom_angle_site_symmetry_1
_geom_angle_site_symmetry_3
_geom_angle_publ_flag
C19 O1 H1 109.5 . . ?
C18 O3 H3 109.5 . . ?
C11 O5 H5 109.5 . . ?
C10 O7 H7 109.5 . . ?
C1 N1 H1A 108.4 . . ?
C1 N1 C2 107.35(11) . . ?
C1 N1 C3 109.33(11) . . ?
C2 N1 H1A 108.4 . . ?
C3 N1 H1A 108.4 . . ?
C3 N1 C2 114.91(11) . . ?
N1 C1 C1 110.73(15) . 2_676 ?
N1 C1 H1B 109.5 . . ?
N1 C1 H1C 109.5 . . ?
C1 C1 H1B 109.5 2_676 . ?
C1 C1 H1C 109.5 2_676 . ?
H1B C1 H1C 108.1 . . ?
N1 C2 H2A 108.7 . . ?
N1 C2 H2B 108.7 . . ?
H2A C2 H2B 107.6 . . ?
C4 C2 N1 114.14(12) . . ?
C4 C2 H2A 108.7 . . ?
C4 C2 H2B 108.7 . . ?
N1 C3 H3A 108.9 . . ?
N1 C3 H3B 108.9 . . ?
H3A C3 H3B 107.7 . . ?
C12 C3 N1 113.39(12) . . ?
C12 C3 H3A 108.9 . . ?
C12 C3 H3B 108.9 . . ?
C5 C4 C2 120.12(13) . . ?
C5 C4 C9 118.80(13) . . ?
C9 C4 C2 121.08(13) . . ?
C4 C5 H5A 119.8 . . ?
C4 C5 C6 120.30(13) . . ?
C6 C5 H5A 119.8 . . ?
C5 C6 C10 117.27(13) . . ?
C7 C6 C5 120.73(13) . . ?
C7 C6 C10 121.98(14) . . ?
C6 C7 H7A 120.6 . . ?
C6 C7 C8 118.86(14) . . ?
C8 C7 H7A 120.6 . . ?
C7 C8 C11 121.19(14) . . ?
C9 C8 C7 120.38(13) . . ?
C9 C8 C11 118.35(13) . . ?
C4 C9 H9 119.6 . . ?
C8 C9 C4 120.81(13) . . ?
C8 C9 H9 119.6 . . ?
O7 C10 C6 113.42(13) . . ?
O8 C10 O7 123.84(13) . . ?
O8 C10 C6 122.74(14) . . ?
O5 C11 C8 113.62(13) . . ?
O6 C11 O5 123.74(14) . . ?
O6 C11 C8 122.61(14) . . ?
C13 C12 C3 119.22(13) . . ?
C13 C12 C17 119.70(14) . . ?
C17 C12 C3 121.08(13) . . ?
C12 C13 H13 119.7 . . ?
C12 C13 C14 120.60(13) . . ?
C14 C13 H13 119.7 . . ?
C13 C14 C18 119.12(13) . . ?
C15 C14 C13 119.84(13) . . ?
C15 C14 C18 121.02(13) . . ?
C14 C15 H15 120.1 . . ?
C16 C15 C14 119.78(14) . . ?
C16 C15 H15 120.1 . . ?
C15 C16 C17 120.48(13) . . ?
C15 C16 C19 117.46(14) . . ?
C17 C16 C19 122.05(13) . . ?
C12 C17 C16 119.54(13) . . ?
C12 C17 H17 120.2 . . ?
C16 C17 H17 120.2 . . ?
O3 C18 C14 112.13(13) . . ?
O4 C18 O3 124.56(14) . . ?
O4 C18 C14 123.31(14) . . ?
O1 C19 C16 117.08(14) . . ?
O2 C19 O1 123.92(14) . . ?
O2 C19 C16 119.00(14) . . ?
H9A O9 H9B 104.4 . . ?
H10A O10 H10B 104.6 . . ?

loop_
_geom_bond_atom_site_label_1
_geom_bond_atom_site_label_2
_geom_bond_distance
_geom_bond_site_symmetry_2
_geom_bond_publ_flag
O1 H1 0.8200 . ?
O1 C19 1.298(2) . ?
O2 C19 1.241(2) . ?
O3 H3 0.8200 . ?
O3 C18 1.326(2) . ?
O4 C18 1.214(2) . ?
O5 H5 0.8200 . ?
O5 C11 1.302(2) . ?
O6 C11 1.237(2) . ?
O7 H7 0.8200 . ?
O7 C10 1.3338(19) . ?
O8 C10 1.213(2) . ?
N1 H1A 0.9800 . ?
N1 C1 1.5151(18) . ?
N1 C2 1.5315(19) . ?
N1 C3 1.531(2) . ?
C1 C1 1.527(3) 2_676 ?
C1 H1B 0.9700 . ?
C1 H1C 0.9700 . ?
C2 H2A 0.9700 . ?
C2 H2B 0.9700 . ?
C2 C4 1.514(2) . ?
C3 H3A 0.9700 . ?
C3 H3B 0.9700 . ?
C3 C12 1.512(2) . ?
C4 C5 1.397(2) . ?
C4 C9 1.400(2) . ?
C5 H5A 0.9300 . ?
C5 C6 1.403(2) . ?
C6 C7 1.397(2) . ?
C6 C10 1.498(2) . ?
C7 H7A 0.9300 . ?
C7 C8 1.400(2) . ?
C8 C9 1.397(2) . ?
C8 C11 1.496(2) . ?
C9 H9 0.9300 . ?
C12 C13 1.393(2) . ?
C12 C17 1.399(2) . ?
C13 H13 0.9300 . ?
C13 C14 1.397(2) . ?
C14 C15 1.395(2) . ?
C14 C18 1.498(2) . ?
C15 H15 0.9300 . ?
C15 C16 1.393(2) . ?
C16 C17 1.404(2) . ?
C16 C19 1.490(2) . ?
C17 H17 0.9300 . ?
O9 H9A 0.8516 . ?
O9 H9B 0.8502 . ?
O10 H10A 0.8502 . ?
O10 H10B 0.8495 . ?

loop_
_geom_hbond_atom_site_label_D
_geom_hbond_atom_site_label_H
_geom_hbond_atom_site_label_A
_geom_hbond_distance_DH
_geom_hbond_distance_HA
_geom_hbond_distance_DA
_geom_hbond_angle_DHA
_geom_hbond_site_symmetry_A
_geom_hbond_publ_flag
O1 H1 O6 0.82 1.95 2.767(2) 170.5 2_777 yes
O3 H3 O10 0.82 1.92 2.6940(19) 157.9 . yes
O5 H5 O2 0.82 1.75 2.564(2) 170.5 2_777 yes
N1 H1A O9 0.98 1.81 2.756(2) 160.0 . yes
O9 H9A O10 0.85 1.95 2.763(2) 160.4 1_565 yes

loop_
_geom_torsion_atom_site_label_1
_geom_torsion_atom_site_label_2
_geom_torsion_atom_site_label_3
_geom_torsion_atom_site_label_4
_geom_torsion
_geom_torsion_site_symmetry_1
_geom_torsion_site_symmetry_2
_geom_torsion_site_symmetry_3
_geom_torsion_site_symmetry_4
_geom_torsion_publ_flag
N1 C2 C4 C5 -127.48(14) . . . . ?
N1 C2 C4 C9 52.69(18) . . . . ?
N1 C3 C12 C13 110.08(15) . . . . ?
N1 C3 C12 C17 -69.83(18) . . . . ?
C1 N1 C2 C4 -178.42(12) . . . . ?
C1 N1 C3 C12 166.47(12) . . . . ?
C2 N1 C1 C1 160.51(16) . . . 2_676 ?
C2 N1 C3 C12 -72.78(16) . . . . ?
C2 C4 C5 C6 177.55(13) . . . . ?
C2 C4 C9 C8 -175.91(13) . . . . ?
C3 N1 C1 C1 -74.24(19) . . . 2_676 ?
C3 N1 C2 C4 59.75(16) . . . . ?
C3 C12 C13 C14 -177.29(13) . . . . ?
C3 C12 C17 C16 177.29(13) . . . . ?
C4 C5 C6 C7 -0.5(2) . . . . ?
C4 C5 C6 C10 -178.98(13) . . . . ?
C5 C4 C9 C8 4.3(2) . . . . ?
C5 C6 C7 C8 2.1(2) . . . . ?
C5 C6 C10 O7 170.00(13) . . . . ?
C5 C6 C10 O8 -9.6(2) . . . . ?
C6 C7 C8 C9 -0.4(2) . . . . ?
C6 C7 C8 C11 -177.20(13) . . . . ?
C7 C6 C10 O7 -8.4(2) . . . . ?
C7 C6 C10 O8 171.99(14) . . . . ?
C7 C8 C9 C4 -2.7(2) . . . . ?
C7 C8 C11 O5 -178.41(14) . . . . ?
C7 C8 C11 O6 3.4(2) . . . . ?
C9 C4 C5 C6 -2.6(2) . . . . ?
C9 C8 C11 O5 4.8(2) . . . . ?
C9 C8 C11 O6 -173.38(15) . . . . ?
C10 C6 C7 C8 -179.56(13) . . . . ?
C11 C8 C9 C4 174.09(13) . . . . ?
C12 C13 C14 C15 -0.7(2) . . . . ?
C12 C13 C14 C18 177.48(13) . . . . ?
C13 C12 C17 C16 -2.6(2) . . . . ?
C13 C14 C15 C16 -1.2(2) . . . . ?
C13 C14 C18 O3 177.48(13) . . . . ?
C13 C14 C18 O4 -2.3(2) . . . . ?
C14 C15 C16 C17 1.2(2) . . . . ?
C14 C15 C16 C19 -178.87(13) . . . . ?
C15 C14 C18 O3 -4.4(2) . . . . ?
C15 C14 C18 O4 175.89(14) . . . . ?
C15 C16 C17 C12 0.7(2) . . . . ?
C15 C16 C19 O1 175.24(14) . . . . ?
C15 C16 C19 O2 -4.5(2) . . . . ?
C17 C12 C13 C14 2.6(2) . . . . ?
C17 C16 C19 O1 -4.8(2) . . . . ?
C17 C16 C19 O2 175.42(14) . . . . ?
C18 C14 C15 C16 -179.36(13) . . . . ?
C19 C16 C17 C12 -179.20(13) . . . . ?

loop_
_smtbx_masks_void_nr
_smtbx_masks_void_average_x
_smtbx_masks_void_average_y
_smtbx_masks_void_average_z
_smtbx_masks_void_volume
_smtbx_masks_void_count_electrons
_smtbx_masks_void_content
1 -0.586 0.500 1.000 222.9 55.5 ?
